data_7034699
loop_
_publ_author_name
'Reich, Robert M.'
'Cokoja, Mirza'
'Markovits, Iulius I. E.'
'M\"unchmeyer, Christian J'
'Kaposi, Marlene'
'P\"othig, Alexander'
'Herrmann, Wolfgang A.'
'K\"uhn, Fritz E'

_publ_section_title
;
 Influence of substituents on cation-anion contacts in imidazolium
 perrhenates.
;
_journal_issue 18
_journal_name_full 'Dalton transactions (Cambridge, England : 2003)'
_journal_page_first 8669
_journal_page_last 8677
_journal_paper_doi 10.1039/c5dt00735f
_journal_volume 44
_journal_year 2015
_chemical_formula_moiety 'C17 H12 F5 N2, O4 Re'
_chemical_formula_sum 'C17 H12 F5 N2 O4 Re'
_chemical_formula_weight 589.50
_space_group_IT_number 14
_symmetry_cell_setting monoclinic
_symmetry_Int_Tables_number 14
_symmetry_space_group_name_Hall '-P 2yn'
_symmetry_space_group_name_H-M 'P 1 21/n 1'
_atom_sites_solution_hydrogens geom
_atom_sites_solution_primary direct
_atom_sites_solution_secondary difmap
_audit_update_record
;
2014-10-23 deposited with the CCDC.
2015-03-31 downloaded from the CCDC.
;
_cell_angle_alpha 90
_cell_angle_beta 100.458(1)
_cell_angle_gamma 90
_cell_formula_units_Z 4
_cell_length_a 8.3467(2)
_cell_length_b 10.5776(3)
_cell_length_c 20.3571(6)
_cell_measurement_reflns_used 9974
_cell_measurement_temperature 123
_cell_measurement_theta_max 25.5193
_cell_measurement_theta_min 2.1776
_cell_volume 1767.43(8)
_computing_cell_refinement 'SAINT (Bruker, 2008b)'
_computing_data_collection 'APEX II Control Software (Bruker, 2008a)'
_computing_data_reduction 'SAINT (Bruker, 2008b)'
_computing_molecular_graphics 'PLATON (Spek, 2011)'
_computing_publication_material 'PLATON (Spek, 2011), enCIFer (Allen, 2004)'
_computing_structure_refinement 'SHELXL97 (Sheldrick, 1997)'
_computing_structure_solution 'SHELXS97 (Sheldrick, 1997)'
_diffrn_ambient_temperature 123
_diffrn_detector ' CCD plate '
_diffrn_detector_area_resol_mean 16
_diffrn_measured_fraction_theta_full 0.996
_diffrn_measured_fraction_theta_max 0.996
_diffrn_measurement_device ' \k-geometry diffractometer '
_diffrn_measurement_device_type ' Bruker APEX-II CCD '
_diffrn_measurement_method ' phi- and omega-rotation '
_diffrn_radiation_monochromator graphite
_diffrn_radiation_probe x-ray
_diffrn_radiation_source 'fine-focus sealed-tube'
_diffrn_radiation_type MoK\a
_diffrn_radiation_wavelength 0.71073
_diffrn_reflns_av_R_equivalents 0.0277
_diffrn_reflns_av_sigmaI/netI 0.0132
_diffrn_reflns_limit_h_max 10
_diffrn_reflns_limit_h_min -10
_diffrn_reflns_limit_k_max 12
_diffrn_reflns_limit_k_min -12
_diffrn_reflns_limit_l_max 24
_diffrn_reflns_limit_l_min -24
_diffrn_reflns_number 33118
_diffrn_reflns_reduction_process
;
;
_diffrn_reflns_theta_full 25.55
_diffrn_reflns_theta_max 25.55
_diffrn_reflns_theta_min 2.03
_exptl_absorpt_coefficient_mu 6.955
_exptl_absorpt_correction_T_max 0.152
_exptl_absorpt_correction_T_min 0.056
_exptl_absorpt_correction_type multi-scan
_exptl_absorpt_process_details 'SADABS, Bruker, 2008b'
_exptl_crystal_colour 'clear pale yellow'
_exptl_crystal_density_diffrn 2.215
_exptl_crystal_density_method 'Not Measured'
_exptl_crystal_description fragment
_exptl_crystal_F_000 1120
_exptl_crystal_size_max 0.980
_exptl_crystal_size_mid 0.470
_exptl_crystal_size_min 0.430
_refine_diff_density_max 0.425
_refine_diff_density_min -0.320
_refine_diff_density_rms 0.062
_refine_ls_extinction_coef 0.00424(7)
_refine_ls_extinction_expression FC^*^=KFC[1+0.001XFC^2^\L^3^/SIN(2\Q)]^-1/4^
_refine_ls_extinction_method shelxl
_refine_ls_goodness_of_fit_ref 1.165
_refine_ls_hydrogen_treatment refall
_refine_ls_matrix_type full
_refine_ls_number_parameters 311
_refine_ls_number_reflns 3295
_refine_ls_number_restraints 0
_refine_ls_restrained_S_all 1.165
_refine_ls_R_factor_all 0.0140
_refine_ls_R_factor_gt 0.0131
_refine_ls_shift/su_max 0.001
_refine_ls_shift/su_mean 0.000
_refine_ls_structure_factor_coef Fsqd
_refine_ls_weighting_details 'calc w=1/[\s^2^(Fo^2^)+(0.0030P)^2^+2.5644P] where P=(Fo^2^+2Fc^2^)/3'
_refine_ls_weighting_scheme calc
_refine_ls_wR_factor_gt 0.0290
_refine_ls_wR_factor_ref 0.0293
_reflns_number_gt 3186
_reflns_number_total 3295
_reflns_threshold_expression I>2\s(I)
_cod_data_source_file c5dt00735f2.cif
_cod_data_source_block Compound10
_cod_depositor_comments
;
The following automatic conversions were performed:

'_symmetry_cell_setting' value 'Monoclinic' changed to 'monoclinic'
according to
/usr/data/users/saulius/crontab/automatic-downloads/rss-feeds/RSC/lib/dictionaries/cif_core.dic
dictionary named 'cif_core.dic' version 2.4.2 from 2011-04-26.

Automatic conversion script
Id: cif_fix_values 3143 2015-03-26 13:38:13Z robertas 

 Adding full bibliography for 7034690--7034700.cif.
;
_cod_original_sg_symbol_H-M 'P 21/n'
_cod_database_code 7034699

loop_
_symmetry_equiv_pos_site_id
_symmetry_equiv_pos_as_xyz
1 x,y,z
2 1/2-x,1/2+y,1/2-z
3 -x,-y,-z
4 1/2+x,1/2-y,1/2+z

loop_
_atom_site_aniso_label
_atom_site_aniso_U_11
_atom_site_aniso_U_22
_atom_site_aniso_U_33
_atom_site_aniso_U_23
_atom_site_aniso_U_13
_atom_site_aniso_U_12
F1 0.0204(7) 0.0127(7) 0.0250(8) -0.0018(6) 0.0035(6) -0.0021(6)
F2 0.0238(8) 0.0229(8) 0.0234(8) 0.0079(6) -0.0004(6) 0.0081(6)
F3 0.0181(7) 0.0407(9) 0.0187(8) -0.0046(7) -0.0049(6) 0.0010(7)
F4 0.0270(8) 0.0221(8) 0.0320(9) -0.0117(7) 0.0015(7) -0.0072(6)
F5 0.0228(8) 0.0130(7) 0.0328(9) 0.0025(6) 0.0029(7) 0.0037(6)
N1 0.0137(10) 0.0146(10) 0.0131(10) 0.0011(8) 0.0030(8) 0.0015(8)
N2 0.0108(9) 0.0106(9) 0.0131(10) 0.0013(7) 0.0021(8) 0.0000(7)
C1 0.0116(11) 0.0134(11) 0.0139(12) 0.0011(9) 0.0017(9) 0.0011(9)
C2 0.0156(12) 0.0189(12) 0.0132(12) -0.0006(10) -0.0018(10) -0.0019(9)
C3 0.0115(12) 0.0168(12) 0.0188(13) 0.0004(10) -0.0001(10) -0.0020(9)
C4 0.0158(12) 0.0223(13) 0.0132(12) 0.0004(10) 0.0065(10) 0.0036(10)
C5 0.0132(11) 0.0208(12) 0.0113(12) -0.0016(9) 0.0060(9) -0.0001(9)
C6 0.0136(12) 0.0252(13) 0.0159(12) -0.0008(10) 0.0038(10) 0.0008(10)
C7 0.0225(14) 0.0254(14) 0.0258(15) 0.0077(12) 0.0107(12) 0.0096(11)
C8 0.0334(16) 0.0187(13) 0.0377(17) -0.0036(12) 0.0244(14) -0.0028(11)
C9 0.0253(15) 0.0325(15) 0.0247(15) -0.0115(12) 0.0136(12) -0.0111(12)
C10 0.0162(12) 0.0341(15) 0.0132(12) -0.0033(11) 0.0061(10) -0.0032(11)
C11 0.0139(12) 0.0183(12) 0.0130(12) 0.0008(10) 0.0034(9) -0.0007(10)
C12 0.0121(11) 0.0165(11) 0.0116(11) 0.0019(9) 0.0049(9) -0.0006(9)
C13 0.0156(12) 0.0133(11) 0.0127(12) -0.0012(9) 0.0060(9) -0.0021(9)
C14 0.0154(12) 0.0168(12) 0.0152(12) 0.0056(9) 0.0047(10) 0.0051(9)
C15 0.0124(11) 0.0295(14) 0.0103(11) -0.0010(10) 0.0000(9) -0.0006(10)
C16 0.0189(13) 0.0180(12) 0.0191(13) -0.0061(10) 0.0067(10) -0.0044(10)
C17 0.0163(12) 0.0125(11) 0.0179(12) 0.0025(9) 0.0069(10) 0.0015(9)
Re1 0.0123(1) 0.0180(1) 0.0154(1) -0.0006(1) 0.0006(1) -0.0043(1)
O1 0.0175(9) 0.0279(10) 0.0289(10) -0.0002(8) 0.0067(8) 0.0014(7)
O2 0.0227(10) 0.0231(10) 0.0430(12) 0.0103(9) 0.0020(9) 0.0008(8)
O3 0.0174(9) 0.0411(11) 0.0276(11) 0.0047(9) 0.0060(8) -0.0030(8)
O4 0.0400(12) 0.0470(13) 0.0295(12) -0.0144(10) -0.0030(10) -0.0157(10)

loop_
_atom_site_label
_atom_site_type_symbol
_atom_site_thermal_displace_type
_atom_site_fract_x
_atom_site_fract_y
_atom_site_fract_z
_atom_site_occupancy
_atom_site_U_iso_or_equiv
_atom_site_calc_flag
F1 F Uani 0.81375(17) 0.13382(12) 0.32393(7) 1.000 0.0194(4) d
F2 F Uani 1.07685(18) 0.14137(14) 0.42380(7) 1.000 0.0240(5) d
F3 F Uani 1.18665(17) 0.36688(15) 0.47676(7) 1.000 0.0269(5) d
F4 F Uani 1.03351(18) 0.58371(14) 0.43118(8) 1.000 0.0275(5) d
F5 F Uani 0.76866(17) 0.57612(13) 0.33306(8) 1.000 0.0231(5) d
N1 N Uani 0.7759(2) 0.37516(18) 0.11809(10) 1.000 0.0137(6) d
N2 N Uani 0.6631(2) 0.35969(17) 0.20487(9) 1.000 0.0115(5) d
C1 C Uani 0.8053(3) 0.3709(2) 0.18436(12) 1.000 0.0130(7) d
C2 C Uani 0.6109(3) 0.3672(2) 0.09598(12) 1.000 0.0165(7) d
C3 C Uani 0.5402(3) 0.3575(2) 0.15002(12) 1.000 0.0161(7) d
C4 C Uani 0.8986(3) 0.4006(2) 0.07575(12) 1.000 0.0166(7) d
C5 C Uani 0.9133(3) 0.5405(2) 0.06470(11) 1.000 0.0146(7) d
C6 C Uani 0.8078(3) 0.6018(2) 0.01445(13) 1.000 0.0181(7) d
C7 C Uani 0.8202(3) 0.7319(3) 0.00571(14) 1.000 0.0238(8) d
C8 C Uani 0.9378(4) 0.8003(3) 0.04769(15) 1.000 0.0277(9) d
C9 C Uani 1.0443(3) 0.7390(3) 0.09726(14) 1.000 0.0264(9) d
C10 C Uani 1.0331(3) 0.6093(3) 0.10578(13) 1.000 0.0207(8) d
C11 C Uani 0.6327(3) 0.3484(2) 0.27386(12) 1.000 0.0150(7) d
C12 C Uani 0.7860(3) 0.3547(2) 0.32506(11) 1.000 0.0131(6) d
C13 C Uani 0.8690(3) 0.2458(2) 0.34892(12) 1.000 0.0134(7) d
C14 C Uani 1.0031(3) 0.2485(2) 0.39933(12) 1.000 0.0156(7) d
C15 C Uani 1.0587(3) 0.3630(2) 0.42696(12) 1.000 0.0177(7) d
C16 C Uani 0.9794(3) 0.4730(2) 0.40392(12) 1.000 0.0183(7) d
C17 C Uani 0.8453(3) 0.4682(2) 0.35364(12) 1.000 0.0151(7) d
Re1 Re Uani 0.21632(1) 0.12078(1) 0.20736(1) 1.000 0.0155(1) d
O1 O Uani 0.4213(2) 0.08710(17) 0.22836(9) 1.000 0.0245(6) d
O2 O Uani 0.1912(2) 0.27925(18) 0.18674(10) 1.000 0.0301(6) d
O3 O Uani 0.1224(2) 0.08846(19) 0.27400(10) 1.000 0.0285(6) d
O4 O Uani 0.1308(3) 0.0293(2) 0.14074(10) 1.000 0.0400(7) d
H1 H Uiso 0.907(3) 0.375(2) 0.2101(13) 1.000 0.014(6) d
H2 H Uiso 0.563(3) 0.368(2) 0.0505(14) 1.000 0.015(6) d
H3 H Uiso 0.435(3) 0.350(2) 0.1539(13) 1.000 0.017(7) d
H4A H Uiso 0.996(3) 0.366(2) 0.0982(13) 1.000 0.012(6) d
H4B H Uiso 0.864(3) 0.356(2) 0.0350(14) 1.000 0.016(7) d
H6 H Uiso 0.731(3) 0.554(3) -0.0159(14) 1.000 0.021(7) d
H7 H Uiso 0.753(3) 0.768(3) -0.0279(15) 1.000 0.023(8) d
H8 H Uiso 0.946(4) 0.889(3) 0.0419(15) 1.000 0.031(8) d
H9 H Uiso 1.125(4) 0.786(3) 0.1271(16) 1.000 0.040(9) d
H10 H Uiso 1.109(3) 0.563(2) 0.1388(13) 1.000 0.011(6) d
H11A H Uiso 0.581(3) 0.269(3) 0.2785(13) 1.000 0.018(7) d
H11B H Uiso 0.558(3) 0.417(3) 0.2802(14) 1.000 0.024(7) d

loop_
_atom_type_symbol
_atom_type_description
_atom_type_scat_dispersion_real
_atom_type_scat_dispersion_imag
_atom_type_scat_source
C C 0.0033 0.0016 ' International Tables Vol C Tables 4.2.6.8 and 6.1.1.4'
H H 0.0000 0.0000 ' International Tables Vol C Tables 4.2.6.8 and 6.1.1.4'
F F 0.0171 0.0103 ' International Tables Vol C Tables 4.2.6.8 and 6.1.1.4'
N N 0.0061 0.0033 ' International Tables Vol C Tables 4.2.6.8 and 6.1.1.4'
O O 0.0106 0.0060 ' International Tables Vol C Tables 4.2.6.8 and 6.1.1.4'
Re Re -1.0185 7.2310 ' International Tables Vol C Tables 4.2.6.8 and 6.1.1.4'

loop_
_geom_angle_atom_site_label_1
_geom_angle_atom_site_label_2
_geom_angle_atom_site_label_3
_geom_angle
_geom_angle_publ_flag
O1 Re1 O2 109.34(8) yes
O1 Re1 O3 109.71(9) yes
O1 Re1 O4 109.38(10) yes
O2 Re1 O3 109.34(9) yes
O2 Re1 O4 109.89(10) yes
O3 Re1 O4 109.16(10) yes
C2 N1 C4 125.5(2) yes
C1 N1 C2 108.71(19) yes
C1 N1 C4 125.38(19) yes
C3 N2 C11 122.71(19) yes
C1 N2 C11 128.43(19) yes
C1 N2 C3 108.85(19) yes
N1 C1 N2 108.1(2) yes
N1 C2 C3 107.5(2) yes
N2 C3 C2 106.9(2) yes
N1 C4 C5 110.49(19) yes
C6 C5 C10 119.5(2) no
C4 C5 C6 120.9(2) no
C4 C5 C10 119.7(2) no
C5 C6 C7 120.3(2) no
C6 C7 C8 119.9(3) no
C7 C8 C9 119.8(3) no
C8 C9 C10 120.5(3) no
C5 C10 C9 120.0(2) no
N2 C11 C12 112.7(2) yes
C11 C12 C13 121.1(2) no
C13 C12 C17 117.1(2) no
C11 C12 C17 121.7(2) no
C12 C13 C14 122.1(2) no
F1 C13 C14 118.69(19) yes
F1 C13 C12 119.1(2) yes
C13 C14 C15 119.4(2) no
F2 C14 C13 121.08(19) yes
F2 C14 C15 119.5(2) yes
C14 C15 C16 119.8(2) no
F3 C15 C14 120.1(2) yes
F3 C15 C16 120.1(2) yes
F4 C16 C15 119.5(2) yes
F4 C16 C17 120.6(2) yes
C15 C16 C17 119.9(2) no
F5 C17 C12 119.6(2) yes
C12 C17 C16 121.7(2) no
F5 C17 C16 118.71(19) yes
N1 C1 H1 124.2(16) no
N2 C1 H1 127.7(16) no
C3 C2 H2 129.5(16) no
N1 C2 H2 123.0(16) no
N2 C3 H3 121.8(17) no
C2 C3 H3 131.3(17) no
H4A C4 H4B 109(2) no
N1 C4 H4A 106.1(16) no
N1 C4 H4B 106.6(16) no
C5 C4 H4A 111.8(14) no
C5 C4 H4B 112.1(14) no
C7 C6 H6 119.9(19) no
C5 C6 H6 119.6(19) no
C6 C7 H7 118(2) no
C8 C7 H7 122(2) no
C9 C8 H8 120(2) no
C7 C8 H8 120.0(19) no
C10 C9 H9 119.2(19) no
C8 C9 H9 120.3(19) no
C5 C10 H10 117.5(14) no
C9 C10 H10 122.4(14) no
H11A C11 H11B 109(2) no
N2 C11 H11A 108.9(16) no
N2 C11 H11B 106.8(17) no
C12 C11 H11A 108.3(16) no
C12 C11 H11B 111.0(16) no

loop_
_geom_bond_atom_site_label_1
_geom_bond_atom_site_label_2
_geom_bond_distance
_geom_bond_publ_flag
Re1 O1 1.7238(17) yes
Re1 O2 1.7315(19) yes
Re1 O3 1.7198(19) yes
Re1 O4 1.713(2) yes
F1 C13 1.338(3) yes
F2 C14 1.342(3) yes
F3 C15 1.333(3) yes
F4 C16 1.339(3) yes
F5 C17 1.338(3) yes
N1 C1 1.327(3) yes
N1 C2 1.372(3) yes
N1 C4 1.478(3) yes
N2 C11 1.477(3) yes
N2 C3 1.373(3) yes
N2 C1 1.333(3) yes
C2 C3 1.343(3) no
C4 C5 1.505(3) no
C5 C10 1.388(4) no
C5 C6 1.384(3) no
C6 C7 1.394(4) no
C7 C8 1.383(4) no
C8 C9 1.380(4) no
C9 C10 1.388(4) no
C11 C12 1.498(3) no
C12 C17 1.386(3) no
C12 C13 1.386(3) no
C13 C14 1.375(3) no
C14 C15 1.380(3) no
C15 C16 1.378(3) no
C16 C17 1.374(3) no
C1 H1 0.91(3) no
C2 H2 0.94(3) no
C3 H3 0.90(3) no
C4 H4A 0.93(3) no
C4 H4B 0.95(3) no
C6 H6 0.95(3) no
C7 H7 0.89(3) no
C8 H8 0.95(3) no
C9 H9 0.96(3) no
C10 H10 0.97(3) no
C11 H11A 0.96(3) no
C11 H11B 0.98(3) no

loop_
_geom_hbond_atom_site_label_D
_geom_hbond_atom_site_label_H
_geom_hbond_atom_site_label_A
_geom_hbond_distance_DH
_geom_hbond_distance_HA
_geom_hbond_distance_DA
_geom_hbond_angle_DHA
_geom_hbond_site_symmetry_A
_geom_hbond_publ_flag
C3 H3 O2 0.90(3) 2.38(3) 3.243(3) 162(2) . yes
C4 H4A O2 0.93(3) 2.38(3) 3.273(3) 160(2) 1_655 yes
C7 H7 F4 0.89(3) 2.44(3) 3.243(3) 150(3) 4_464 yes
C9 H9 O4 0.96(3) 2.59(3) 3.241(4) 126(2) 1_665 yes
C11 H11A F1 0.96(3) 2.45(3) 2.813(3) 102.0(18) . yes
C11 H11A O1 0.96(3) 2.46(3) 3.319(3) 150(2) . yes
C11 H11B O3 0.98(3) 2.48(3) 3.343(3) 146(2) 2_555 yes

loop_
_geom_torsion_atom_site_label_1
_geom_torsion_atom_site_label_2
_geom_torsion_atom_site_label_3
_geom_torsion_atom_site_label_4
_geom_torsion
_geom_torsion_publ_flag
C2 N1 C1 N2 0.4(2) no
C4 N1 C1 N2 173.24(19) no
C1 N1 C4 C5 -88.3(3) no
C2 N1 C4 C5 83.4(3) no
C1 N1 C2 C3 -0.2(2) no
C4 N1 C2 C3 -173.11(19) no
C1 N2 C11 C12 1.9(3) no
C1 N2 C3 C2 0.2(2) no
C11 N2 C3 C2 -178.73(19) no
C3 N2 C1 N1 -0.3(2) no
C11 N2 C1 N1 178.50(19) no
C3 N2 C11 C12 -179.42(19) no
N1 C2 C3 N2 0.0(2) no
N1 C4 C5 C6 -84.4(3) no
N1 C4 C5 C10 95.0(3) no
C4 C5 C6 C7 178.5(2) no
C6 C5 C10 C9 1.4(4) no
C10 C5 C6 C7 -0.9(4) no
C4 C5 C10 C9 -178.0(2) no
C5 C6 C7 C8 -0.4(4) no
C6 C7 C8 C9 1.2(4) no
C7 C8 C9 C10 -0.7(4) no
C8 C9 C10 C5 -0.6(4) no
N2 C11 C12 C13 -92.9(3) no
N2 C11 C12 C17 91.2(3) no
C11 C12 C13 F1 2.3(3) no
C11 C12 C13 C14 -175.2(2) no
C17 C12 C13 F1 178.4(2) no
C17 C12 C13 C14 0.9(4) no
C11 C12 C17 F5 -3.2(4) no
C11 C12 C17 C16 175.4(2) no
C13 C12 C17 F5 -179.2(2) no
C13 C12 C17 C16 -0.7(4) no
F1 C13 C14 F2 -0.7(4) no
F1 C13 C14 C15 -178.1(2) no
C12 C13 C14 F2 176.8(2) no
C12 C13 C14 C15 -0.6(4) no
F2 C14 C15 F3 1.2(4) no
F2 C14 C15 C16 -177.3(2) no
C13 C14 C15 F3 178.7(2) no
C13 C14 C15 C16 0.1(4) no
F3 C15 C16 F4 1.1(4) no
F3 C15 C16 C17 -178.5(2) no
C14 C15 C16 F4 179.7(2) no
C14 C15 C16 C17 0.1(4) no
F4 C16 C17 F5 -0.9(4) no
F4 C16 C17 C12 -179.4(2) no
C15 C16 C17 F5 178.7(2) no
C15 C16 C17 C12 0.2(4) no
